data_2106362
loop_
_publ_author_name
'Koch, T.R.'
'Johnson, P.L.'
'Washecheck, D.M.'
'Cornish, T.L.'
'Williams, J.M.'

_publ_section_title
;
 Structural studies of precursor and partially oxidized conducting
 complexes. XI. A neutron diffraction study of barium
 dibromotetracyanoplatinate(IV) hydrate
;
_journal_name_full 'Acta Crystallographica B (24,1968-38,1982)'
_journal_page_first 3249
_journal_page_last 3251
_journal_volume 33
_journal_year 1977
_chemical_formula_sum 'C4 H9 Ba Br2 N4 O4.5 Pt'
_chemical_name_systematic 'Ba (Pt (C N)4 Br2) (H2 O)4.5'
_space_group_IT_number 128
_symmetry_space_group_name_Hall '-P 4 2n'
_symmetry_space_group_name_H-M 'P 4/m n c'
_cell_angle_alpha 90
_cell_angle_beta 90
_cell_angle_gamma 90
_cell_formula_units_Z 4
_cell_length_a 9.425
_cell_length_b 9.425
_cell_length_c 17.085
_cell_volume 1517.671
_citation_journal_id_ASTM ACBCAR
_cod_data_source_file Koch_ACBCAR_1977_709.cif
_cod_data_source_block C4H9Ba1Br2N4O4.5Pt1
_cod_original_formula_sum 'C4 H9 Ba1 Br2 N4 O4.5 Pt1'
_cod_database_code 2106362

loop_
_symmetry_equiv_pos_as_xyz
x,y,z
-y,x,z
-x,-y,z
y,-x,z
x+1/2,-y+1/2,-z+1/2
y+1/2,x+1/2,-z+1/2
-x+1/2,y+1/2,-z+1/2
-y+1/2,-x+1/2,-z+1/2
-x,-y,-z
y,-x,-z
x,y,-z
-y,x,-z
-x-1/2,y-1/2,z-1/2
-y-1/2,-x-1/2,z-1/2
x-1/2,-y-1/2,z-1/2
y-1/2,x-1/2,z-1/2

loop_
_atom_site_label
_atom_site_type_symbol
_atom_site_fract_x
_atom_site_fract_y
_atom_site_fract_z
_atom_site_occupancy
_atom_site_U_iso_or_equiv
Pt1 Pt+4 0 0.5 0 1 0.0
Ba1 Ba+2 0 0 0.2988 1 0.0
C1 C+2 0.145 0.4585 0.0826 1 0.0
H1 H+1 0.1921 0.2095 0.1788 0.5 0.0
H4 H+1 0.2209 0.117 0.1498 0.5 0.0
N1 N-3 0.2301 0.4381 0.1294 1 0.0
Br1 Br-1 0.0804 0.7508 0 1 0.0
H3 H+1 0.25 0.0578 0.1684 0.5 0.0
O2 O-2 0.5 0.5 0.0276 0.5 0.0
O1 O-2 0.2082 0.1153 0.2021 1 0.0
H5 H+1 0.419 0.4546 0 0.5 0.0
H2 H+1 0.2821 0.1578 0.2239 0.5 0.0
